data_2209409
loop_
_publ_author_name
'Radoslava Ivanikov\'a'
'Svoboda, Ingrid'
'Fuess, Hartmut'
'Ma\<slejov\'a, Anna'

_publ_section_title
;
 <i>trans</i>-Dichloro(1,4,8,11-tetraazacyclotetradecane)cobalt(III)
 chloride
;
_journal_coeditor_code BT2100
_journal_issue 7
_journal_name_full 'Acta Crystallographica Section E'
_journal_page_first m1553
_journal_page_last m1554
_journal_paper_doi 10.1107/S1600536806021830
_journal_volume 62
_journal_year 2006
_chemical_formula_iupac '[Co Cl2 (C10 H24 N4)] Cl'
_chemical_formula_moiety 'C10 H24 Cl2 Co N4 +, Cl -'
_chemical_formula_sum 'C10 H24 Cl3 Co N4'
_chemical_formula_weight 365.61
_chemical_name_systematic
;
trans-Dichloro(1,4,8,11-tetraazacyclotetradecane)cobalt(III) chloride
;
_space_group_IT_number 86
_symmetry_cell_setting tetragonal
_symmetry_space_group_name_Hall '-P 4bc'
_symmetry_space_group_name_H-M 'P 42/n :2'
_atom_sites_solution_hydrogens difmap
_atom_sites_solution_primary direct
_atom_sites_solution_secondary difmap
_audit_creation_method SHELXL-97
_cell_angle_alpha 90.00
_cell_angle_beta 90.00
_cell_angle_gamma 90.00
_cell_formula_units_Z 4
_cell_length_a 10.6100(10)
_cell_length_b 10.6100(10)
_cell_length_c 13.3350(10)
_cell_measurement_reflns_used 2744
_cell_measurement_temperature 95(2)
_cell_measurement_theta_max 26.865
_cell_measurement_theta_min 2.686
_cell_volume 1501.1(2)
_computing_cell_refinement
;
CrysAlis CCD
;
_computing_data_collection 'CrysAlis CCD (Oxford Diffraction, 2003)'
_computing_data_reduction
;
CrysAlis CCD [or RED?]
;
_computing_molecular_graphics 'ORTEP-3 (Farrugia, 1997, 2005)'
_computing_publication_material SHELXL97
_computing_structure_refinement 'SHELXL97 (Sheldrick, 1997)'
_computing_structure_solution 'SHELXS97 (Sheldrick, 1997)'
_diffrn_ambient_temperature 95(2)
_diffrn_measured_fraction_theta_full 0.999
_diffrn_measured_fraction_theta_max 0.999
_diffrn_measurement_device_type
;
Oxford Diffraction Xcalibur
;
_diffrn_measurement_method 'Rotation method data acquisition using \w and \f'
_diffrn_radiation_monochromator graphite
_diffrn_radiation_source 'fine-focus sealed tube'
_diffrn_radiation_type MoK\a
_diffrn_radiation_wavelength 0.71073
_diffrn_reflns_av_R_equivalents 0.0211
_diffrn_reflns_av_sigmaI/netI 0.0149
_diffrn_reflns_limit_h_max 9
_diffrn_reflns_limit_h_min -13
_diffrn_reflns_limit_k_max 13
_diffrn_reflns_limit_k_min -13
_diffrn_reflns_limit_l_max 16
_diffrn_reflns_limit_l_min -16
_diffrn_reflns_number 10515
_diffrn_reflns_theta_full 26.37
_diffrn_reflns_theta_max 26.37
_diffrn_reflns_theta_min 2.45
_diffrn_standards_decay_% 0
_diffrn_standards_interval_count 0
_diffrn_standards_number 0
_exptl_absorpt_coefficient_mu 1.666
_exptl_absorpt_correction_T_max 0.8002
_exptl_absorpt_correction_T_min 0.5854
_exptl_absorpt_correction_type analytical
_exptl_absorpt_process_details '(CrysAlis RED; Oxford Diffraction, 2004)'
_exptl_crystal_colour green
_exptl_crystal_density_diffrn 1.618
_exptl_crystal_density_method 'not measured'
_exptl_crystal_description Prism
_exptl_crystal_F_000 760
_exptl_crystal_size_max 0.36
_exptl_crystal_size_mid 0.28
_exptl_crystal_size_min 0.14
_refine_diff_density_max 0.314
_refine_diff_density_min -0.261
_refine_ls_extinction_method none
_refine_ls_goodness_of_fit_ref 1.053
_refine_ls_hydrogen_treatment refxyz
_refine_ls_matrix_type full
_refine_ls_number_parameters 119
_refine_ls_number_reflns 1535
_refine_ls_number_restraints 0
_refine_ls_restrained_S_all 1.053
_refine_ls_R_factor_all 0.0324
_refine_ls_R_factor_gt 0.0201
_refine_ls_shift/su_max 0.002
_refine_ls_shift/su_mean 0.000
_refine_ls_structure_factor_coef Fsqd
_refine_ls_weighting_details 'calc w=1/[\s^2^(Fo^2^)+(0.0348P)^2^] where P=(Fo^2^+2Fc^2^)/3'
_refine_ls_weighting_scheme calc
_refine_ls_wR_factor_gt 0.0542
_refine_ls_wR_factor_ref 0.0565
_reflns_number_gt 1156
_reflns_number_total 1535
_reflns_threshold_expression I>2\s(I)
_cod_data_source_file bt2100.cif
_cod_data_source_block I
_cod_original_sg_symbol_H-M 'P 42/n'
_cod_database_code 2209409
_cod_database_fobs_code 2209409

loop_
_symmetry_equiv_pos_as_xyz
'x, y, z'
'-x+1/2, -y+1/2, z'
'-y, x+1/2, z+1/2'
'y+1/2, -x, z+1/2'
'-x, -y, -z'
'x-1/2, y-1/2, -z'
'y, -x-1/2, -z-1/2'
'-y-1/2, x, -z-1/2'

loop_
_atom_site_type_symbol
_atom_site_label
_atom_site_fract_x
_atom_site_fract_y
_atom_site_fract_z
_atom_site_U_iso_or_equiv
_atom_site_adp_type
_atom_site_calc_flag
_atom_site_refinement_flags
_atom_site_occupancy
C C1 0.51742(15) 0.46078(16) 0.20743(11) 0.0152(3) Uani d . 1
H H1A 0.6083(15) 0.4596(14) 0.2085(11) 0.018 Uiso d . 1
H H1B 0.4783(13) 0.4244(14) 0.2706(11) 0.018 Uiso d . 1
C C2 0.47445(15) 0.59485(15) 0.19531(11) 0.0157(3) Uani d . 1
H H2A 0.3879(14) 0.6003(14) 0.1914(11) 0.019 Uiso d . 1
H H2B 0.5070(14) 0.6487(14) 0.2506(11) 0.019 Uiso d . 1
C C3 0.47571(16) 0.76665(14) 0.07298(12) 0.0172(3) Uani d . 1
H H3A 0.5018(14) 0.8252(14) 0.1251(12) 0.021 Uiso d . 1
H H3B 0.3838(15) 0.7641(13) 0.0739(11) 0.021 Uiso d . 1
C C4 0.52161(16) 0.81297(15) -0.02826(12) 0.0172(4) Uani d . 1
H H4A 0.6142(16) 0.8177(14) -0.0343(11) 0.021 Uiso d . 1
H H4B 0.4948(14) 0.9002(16) -0.0368(11) 0.021 Uiso d . 1
C C5 0.47110(15) 0.73829(14) -0.11579(12) 0.0157(3) Uani d . 1
H H5A 0.4950(14) 0.7781(14) -0.1785(12) 0.019 Uiso d . 1
H H5B 0.3823(14) 0.7289(13) -0.1122(11) 0.019 Uiso d . 1
N N1 0.47542(11) 0.39036(11) 0.11758(9) 0.0121(3) Uani d . 1
H H1C 0.3962(14) 0.3826(14) 0.1230(10) 0.015 Uiso d . 1
N N2 0.52346(11) 0.63880(11) 0.09730(9) 0.0126(3) Uani d . 1
H H2C 0.5987(15) 0.6472(14) 0.1032(11) 0.015 Uiso d . 1
Cl Cl1 0.29000(3) 0.53134(3) -0.00347(2) 0.01341(12) Uani d . 1
Cl Cl2 0.2500 0.2500 0.2500 0.01473(17) Uani d S 1
Cl Cl3 0.7500 0.7500 0.2500 0.01723(18) Uani d S 1
Co Co1 0.5000 0.5000 0.0000 0.00843(11) Uani d S 1

loop_
_atom_site_aniso_label
_atom_site_aniso_U_11
_atom_site_aniso_U_22
_atom_site_aniso_U_33
_atom_site_aniso_U_12
_atom_site_aniso_U_13
_atom_site_aniso_U_23
C1 0.0149(8) 0.0210(8) 0.0097(8) -0.0031(6) -0.0006(6) 0.0008(7)
C2 0.0162(8) 0.0199(9) 0.0111(7) -0.0033(7) 0.0026(7) -0.0030(7)
C3 0.0186(9) 0.0118(8) 0.0212(9) 0.0019(7) 0.0013(7) -0.0042(7)
C4 0.0181(9) 0.0089(8) 0.0248(8) 0.0004(6) 0.0016(7) -0.0006(6)
C5 0.0141(8) 0.0126(8) 0.0202(9) 0.0019(6) 0.0009(7) 0.0057(7)
N1 0.0095(7) 0.0138(7) 0.0129(7) -0.0008(5) -0.0001(5) 0.0009(5)
N2 0.0093(6) 0.0133(7) 0.0152(6) -0.0012(5) 0.0004(5) -0.0020(5)
Cl1 0.00792(19) 0.0140(2) 0.0183(2) 0.00061(14) 0.00025(15) 0.00070(15)
Cl2 0.0135(2) 0.0135(2) 0.0173(4) 0.000 0.000 0.000
Cl3 0.0155(2) 0.0155(2) 0.0206(4) 0.000 0.000 0.000
Co1 0.00694(16) 0.00844(16) 0.00991(17) -0.00001(10) 0.00017(11) -0.00039(11)

loop_
_atom_type_symbol
_atom_type_description
_atom_type_scat_dispersion_real
_atom_type_scat_dispersion_imag
_atom_type_scat_source
C C 0.0033 0.0016 'International Tables Vol C Tables 4.2.6.8 and 6.1.1.4'
H H 0.0000 0.0000 'International Tables Vol C Tables 4.2.6.8 and 6.1.1.4'
N N 0.0061 0.0033 'International Tables Vol C Tables 4.2.6.8 and 6.1.1.4'
Cl Cl 0.1484 0.1585 'International Tables Vol C Tables 4.2.6.8 and 6.1.1.4'
Co Co 0.3494 0.9721 'International Tables Vol C Tables 4.2.6.8 and 6.1.1.4'

loop_
_geom_angle_atom_site_label_1
_geom_angle_atom_site_label_2
_geom_angle_atom_site_label_3
_geom_angle_site_symmetry_1
_geom_angle_site_symmetry_3
_geom_angle
_geom_angle_publ_flag
N1 C1 C2 . . 107.42(12) ?
N1 C1 H1A . . 107.9(9) ?
C2 C1 H1A . . 108.5(9) ?
N1 C1 H1B . . 110.9(8) ?
C2 C1 H1B . . 109.0(8) ?
H1A C1 H1B . . 113.0(12) ?
N2 C2 C1 . . 106.64(12) ?
N2 C2 H2A . . 106.3(9) ?
C1 C2 H2A . . 111.6(9) ?
N2 C2 H2B . . 110.6(8) ?
C1 C2 H2B . . 111.0(9) ?
H2A C2 H2B . . 110.6(12) ?
N2 C3 C4 . . 112.40(12) ?
N2 C3 H3A . . 109.3(9) ?
C4 C3 H3A . . 109.8(9) ?
N2 C3 H3B . . 108.3(9) ?
C4 C3 H3B . . 110.0(9) ?
H3A C3 H3B . . 107.0(12) ?
C5 C4 C3 . . 113.85(13) ?
C5 C4 H4A . . 108.5(9) ?
C3 C4 H4A . . 114.1(9) ?
C5 C4 H4B . . 107.7(9) ?
C3 C4 H4B . . 108.5(9) ?
H4A C4 H4B . . 103.5(12) ?
N1 C5 C4 5_665 . 111.16(13) ?
N1 C5 H5A 5_665 . 106.7(9) ?
C4 C5 H5A . . 110.2(9) ?
N1 C5 H5B 5_665 . 106.5(9) ?
C4 C5 H5B . . 111.7(9) ?
H5A C5 H5B . . 110.4(12) ?
C5 N1 C1 5_665 . 111.32(12) ?
C5 N1 Co1 5_665 . 118.79(9) ?
C1 N1 Co1 . . 107.84(9) ?
C5 N1 H1C 5_665 . 107.0(10) ?
C1 N1 H1C . . 106.2(10) ?
Co1 N1 H1C . . 104.9(10) ?
C2 N2 C3 . . 111.14(12) ?
C2 N2 Co1 . . 107.46(9) ?
C3 N2 Co1 . . 119.61(9) ?
C2 N2 H2C . . 107.2(11) ?
C3 N2 H2C . . 105.0(11) ?
Co1 N2 H2C . . 105.7(11) ?
N1 Co1 N1 . 5_665 180.00(7) ?
N1 Co1 N2 . 5_665 93.77(5) ?
N1 Co1 N2 5_665 5_665 86.23(5) ?
N1 Co1 N2 . . 86.23(5) yes
N1 Co1 N2 5_665 . 93.77(5) ?
N2 Co1 N2 5_665 . 180.00(7) ?
N1 Co1 Cl1 . . 88.43(3) yes
N1 Co1 Cl1 5_665 . 91.57(3) ?
N2 Co1 Cl1 5_665 . 88.40(4) ?
N2 Co1 Cl1 . . 91.60(4) yes
N1 Co1 Cl1 . 5_665 91.57(3) ?
N1 Co1 Cl1 5_665 5_665 88.43(3) ?
N2 Co1 Cl1 5_665 5_665 91.60(4) ?
N2 Co1 Cl1 . 5_665 88.40(4) ?
Cl1 Co1 Cl1 . 5_665 180.00(2) ?

loop_
_geom_bond_atom_site_label_1
_geom_bond_atom_site_label_2
_geom_bond_site_symmetry_2
_geom_bond_distance
_geom_bond_publ_flag
C1 N1 . 1.4805(18) ?
C1 C2 . 1.502(2) ?
C1 H1A . 0.965(15) ?
C1 H1B . 1.015(15) ?
C2 N2 . 1.4818(18) ?
C2 H2A . 0.922(15) ?
C2 H2B . 0.995(15) ?
C3 N2 . 1.4839(19) ?
C3 C4 . 1.517(2) ?
C3 H3A . 0.973(15) ?
C3 H3B . 0.976(15) ?
C4 C5 . 1.509(2) ?
C4 H4A . 0.987(17) ?
C4 H4B . 0.975(17) ?
C5 N1 5_665 1.4784(18) ?
C5 H5A . 0.971(16) ?
C5 H5B . 0.949(14) ?
N1 C5 5_665 1.4784(18) ?
N1 Co1 . 1.9697(12) yes
N1 H1C . 0.848(15) ?
N2 Co1 . 1.9785(12) yes
N2 H2C . 0.807(15) ?
Cl1 Co1 . 2.2533(4) yes
Co1 N1 5_665 1.9697(12) ?
Co1 N2 5_665 1.9785(12) ?
Co1 Cl1 5_665 2.2533(4) ?

loop_
_geom_hbond_atom_site_label_D
_geom_hbond_atom_site_label_H
_geom_hbond_atom_site_label_A
_geom_hbond_distance_DH
_geom_hbond_distance_HA
_geom_hbond_distance_DA
_geom_hbond_angle_DHA
N1 H1C Cl2 0.848(15) 2.693(14) 3.3251(12) 132.5(12)
N2 H2C Cl3 0.807(15) 2.757(15) 3.3638(12) 133.6(13)

loop_
_geom_torsion_atom_site_label_1
_geom_torsion_atom_site_label_2
_geom_torsion_atom_site_label_3
_geom_torsion_atom_site_label_4
_geom_torsion_site_symmetry_1
_geom_torsion_site_symmetry_4
_geom_torsion
N1 C1 C2 N2 . . -54.18(16)
N2 C3 C4 C5 . . 66.02(18)
C3 C4 C5 N1 . 5_665 -68.87(17)
C2 C1 N1 C5 . 5_665 171.91(12)
C2 C1 N1 Co1 . . 39.95(14)
C1 C2 N2 C3 . . 174.35(13)
C1 C2 N2 Co1 . . 41.75(14)
C4 C3 N2 C2 . . -178.54(13)
C4 C3 N2 Co1 . . -52.40(16)
C5 N1 Co1 N1 5_665 5_665 41.13(14)
C1 N1 Co1 N1 . 5_665 168.90(12)
C5 N1 Co1 N2 5_665 5_665 38.83(11)
C1 N1 Co1 N2 . 5_665 166.60(9)
C5 N1 Co1 N2 5_665 . -141.17(11)
C1 N1 Co1 N2 . . -13.40(9)
C5 N1 Co1 Cl1 5_665 . 127.11(10)
C1 N1 Co1 Cl1 . . -105.11(9)
C5 N1 Co1 Cl1 5_665 5_665 -52.89(10)
C1 N1 Co1 Cl1 . 5_665 74.89(9)
C2 N2 Co1 N1 . . -16.08(9)
C3 N2 Co1 N1 . . -143.93(11)
C2 N2 Co1 N1 . 5_665 163.92(9)
C3 N2 Co1 N1 . 5_665 36.07(11)
C2 N2 Co1 N2 . 5_665 -1E1(10)
C3 N2 Co1 N2 . 5_665 -14E1(10)
C2 N2 Co1 Cl1 . . 72.24(9)
C3 N2 Co1 Cl1 . . -55.61(10)
C2 N2 Co1 Cl1 . 5_665 -107.76(9)
C3 N2 Co1 Cl1 . 5_665 124.39(10)
